data_1552587
loop_
_publ_author_name
'Liu, Mengting'
'Sun, Weiguang'
'Shen, Ling'
'Hao, Xincai'
'Al Anbari, Weaam Hasan'
'Lin, Shuang'
'Li, Huaqiang'
'Gao, Weixi'
'Wang, Jianping'
'Hu, Zhengxi'
'Zhang, Yonghui'

_publ_section_title
;
 Bipolaricins A-I, Ophiobolin-Type Tetracyclic Sesterterpenes from a
 Phytopathogenic <i>Bipolaris</i> sp. Fungus.
;
_journal_issue 10
_journal_name_full 'Journal of natural products'
_journal_page_first 2897
_journal_page_last 2906
_journal_paper_doi 10.1021/acs.jnatprod.9b00744
_journal_volume 82
_journal_year 2019
_chemical_absolute_configuration ad
_chemical_formula_moiety 'C25 H36 O4'
_chemical_formula_sum 'C25 H36 O4'
_chemical_formula_weight 400.54
_space_group_crystal_system orthorhombic
_space_group_IT_number 19
_space_group_name_Hall 'P 2ac 2ab'
_space_group_name_H-M_alt 'P 21 21 21'
_atom_sites_solution_hydrogens geom
_atom_sites_solution_primary direct
_audit_creation_date 2019-01-21
_audit_creation_method
;
Olex2 1.2
(compiled 2018.05.29 svn.r3508 for OlexSys, GUI svn.r5506)
;
_cell_angle_alpha 90
_cell_angle_beta 90
_cell_angle_gamma 90
_cell_formula_units_Z 4
_cell_length_a 6.25416(8)
_cell_length_b 14.0422(2)
_cell_length_c 24.9184(3)
_cell_measurement_reflns_used 6068
_cell_measurement_temperature 100.01(10)
_cell_measurement_theta_max 73.3410
_cell_measurement_theta_min 3.5420
_cell_volume 2188.39(5)
_computing_cell_refinement 'CrysAlisPro 1.171.39.28b (Rigaku OD, 2015)'
_computing_data_collection 'CrysAlisPro 1.171.39.28b (Rigaku OD, 2015)'
_computing_data_reduction 'CrysAlisPro 1.171.39.28b (Rigaku OD, 2015)'
_computing_molecular_graphics 'Olex2 (Dolomanov et al., 2009)'
_computing_publication_material 'Olex2 (Dolomanov et al., 2009)'
_computing_structure_refinement 'XL (Sheldrick, 2008)'
_computing_structure_solution 'XS (Sheldrick, 2008)'
_diffrn_ambient_environment N~2~
_diffrn_ambient_temperature 100.01(10)
_diffrn_detector 'CCD plate'
_diffrn_measured_fraction_theta_full 1.000
_diffrn_measured_fraction_theta_max 0.987
_diffrn_measurement_details
;
List of Runs (angles in degrees, time in seconds):

  # Type    Start    End  Width  t~exp~   \w     \q     \k     \f   Frames
--------------------------------------------------------------------------
  1  \w    -32.00  31.00   0.50    0.50    --    0.00 -82.00 120.00  126
  2  \w     29.00  86.00   0.50    0.50    --    0.00  38.00 -60.00  114
  3  \w    -17.00   8.00   0.50    0.50    --    0.00 -77.00 -30.00   50
  4  \w     63.00  89.00   0.50    1.50    --   94.60 -15.00-150.00   52
  5  \w     76.00 184.00   0.50    1.50    --   94.60  45.00 150.00  216
  6  \w     57.00 111.00   0.50    1.50    --   94.60 -61.00-150.00  108
  7  \w     86.00 129.00   0.50    1.50    --   94.60  15.00 -90.00   86
  8  \w     16.00  51.00   0.50    1.50    --   94.60 -61.00-150.00   70
  9  \w     27.00 118.00   0.50    1.50    --   94.60 -61.00  30.00  182
 10  \w     19.00  60.00   0.50    1.50    --   94.60 -15.00-150.00   82
 11  \w      5.00 113.00   0.50    1.50    --   94.60 -45.00-150.00  216
;
_diffrn_measurement_device 'four-circle diffractometer'
_diffrn_measurement_device_type 'XtaLAB AFC12 (RINC): Kappa single'
_diffrn_measurement_method '\w scans'
_diffrn_orient_matrix_type 'CrysAlisPro convention (1999,Acta A55,543-557)'
_diffrn_orient_matrix_UB_11 -0.0025743000
_diffrn_orient_matrix_UB_12 -0.1077867000
_diffrn_orient_matrix_UB_13 0.0115314000
_diffrn_orient_matrix_UB_21 -0.1115333000
_diffrn_orient_matrix_UB_22 -0.0177925000
_diffrn_orient_matrix_UB_23 -0.0542012000
_diffrn_orient_matrix_UB_31 0.2196254000
_diffrn_orient_matrix_UB_32 -0.0101798000
_diffrn_orient_matrix_UB_33 -0.0273955000
_diffrn_radiation_monochromator graphite
_diffrn_radiation_probe x-ray
_diffrn_radiation_type CuK\a
_diffrn_radiation_wavelength 1.54184
_diffrn_reflns_av_R_equivalents 0.0368
_diffrn_reflns_av_unetI/netI 0.0435
_diffrn_reflns_Laue_measured_fraction_full 1.000
_diffrn_reflns_Laue_measured_fraction_max 0.987
_diffrn_reflns_limit_h_max 7
_diffrn_reflns_limit_h_min -5
_diffrn_reflns_limit_k_max 16
_diffrn_reflns_limit_k_min -17
_diffrn_reflns_limit_l_max 30
_diffrn_reflns_limit_l_min -30
_diffrn_reflns_number 10972
_diffrn_reflns_point_group_measured_fraction_full 0.999
_diffrn_reflns_point_group_measured_fraction_max 0.974
_diffrn_reflns_theta_full 67.684
_diffrn_reflns_theta_max 73.799
_diffrn_reflns_theta_min 3.547
_diffrn_source 'fine-focus sealed X-ray tube'
_diffrn_source_type 'Enhance (Cu) X-ray Source'
_exptl_absorpt_coefficient_mu 0.637
_exptl_absorpt_correction_T_max 1.00000
_exptl_absorpt_correction_T_min 0.35482
_exptl_absorpt_correction_type multi-scan
_exptl_absorpt_process_details
;
CrysAlisPro 1.171.39.28b (Rigaku Oxford Diffraction, 2015)
Empirical absorption correction using spherical harmonics,
 implemented in SCALE3 ABSPACK scaling algorithm.
;
_exptl_crystal_colour block
_exptl_crystal_density_diffrn 1.216
_exptl_crystal_description colorless
_exptl_crystal_F_000 872
_exptl_crystal_size_max 0.3
_exptl_crystal_size_mid 0.1
_exptl_crystal_size_min 0.05
_refine_diff_density_max 0.339
_refine_diff_density_min -0.237
_refine_diff_density_rms 0.042
_refine_ls_abs_structure_details
;
 Flack x determined using 1537 quotients [(I+)-(I-)]/[(I+)+(I-)]
 (Parsons, Flack and Wagner, Acta Cryst. B69 (2013) 249-259).
;
_refine_ls_abs_structure_Flack -0.04(12)
_refine_ls_extinction_method none
_refine_ls_goodness_of_fit_ref 1.051
_refine_ls_hydrogen_treatment constr
_refine_ls_matrix_type full
_refine_ls_number_parameters 301
_refine_ls_number_reflns 4310
_refine_ls_number_restraints 13
_refine_ls_restrained_S_all 1.053
_refine_ls_R_factor_all 0.0463
_refine_ls_R_factor_gt 0.0423
_refine_ls_shift/su_max 0.001
_refine_ls_shift/su_mean 0.000
_refine_ls_structure_factor_coef Fsqd
_refine_ls_weighting_details 'w=1/[\s^2^(Fo^2^)+(0.0575P)^2^+0.5789P] where P=(Fo^2^+2Fc^2^)/3'
_refine_ls_weighting_scheme calc
_refine_ls_wR_factor_gt 0.1104
_refine_ls_wR_factor_ref 0.1131
_reflns_Friedel_coverage 0.708
_reflns_Friedel_fraction_full 0.997
_reflns_Friedel_fraction_max 0.957
_reflns_number_gt 3996
_reflns_number_total 4310
_reflns_threshold_expression 'I > 2\s(I)'
_cod_data_source_file np9b00744_si_004.cif
_cod_data_source_block 20180913_lmt-3-22-4
_cod_original_cell_volume 2188.39(6)
_cod_database_code 1552587
_shelx_shelxl_version_number 2014/7
_shelx_space_group_comment
;
The symmetry employed for this shelxl refinement is uniquely defined
by the following loop, which should always be used as a source of
symmetry information in preference to the above space-group names.
They are only intended as comments.
;
_shelx_estimated_absorpt_t_max 0.969
_shelx_estimated_absorpt_t_min 0.832
_reflns_odcompleteness_completeness 99.96
_reflns_odcompleteness_iscentric 1
_reflns_odcompleteness_theta 66.97
_olex2_refinement_description
;
1. Fixed Uiso
 At 1.2 times of:
  All C(H) groups, All C(H,H) groups
 At 1.5 times of:
  All C(H,H,H) groups, All O(H) groups
2. Restrained distances
 C18-C19' \\sim C18-C19
 with sigma of 0.01
3. Uiso/Uaniso restraints and constraints
Uanis(C19) \\sim Ueq, Uanis(C19') \\sim Ueq: with sigma of 0.005 and sigma for
terminal atoms of 0.01
Uanis(C24) = Uanis(C24')
4. Others
 Sof(H18)=Sof(C24')=Sof(H24D)=Sof(H24E)=Sof(H24F)=Sof(C19')=Sof(C25')=
 Sof(H25C)=Sof(H25D)=Sof(O4')=Sof(H4')=1-FVAR(1)
 Sof(H18A)=Sof(C19)=Sof(C24)=Sof(H24A)=Sof(H24B)=Sof(H24C)=Sof(C25)=Sof(H25A)=
 Sof(H25B)=Sof(O4)=Sof(H4A)=FVAR(1)
5.a Ternary CH refined with riding coordinates:
 C2(H2), C10(H10), C15(H15), C17(H17)
5.b Secondary CH2 refined with riding coordinates:
 C1(H1A,H1B), C8(H8A,H8B), C9(H9A,H9B), C12(H12A,H12B), C13(H13A,H13B),
 C16(H16A,H16B), C21(H21A,H21B), C25(H25A,H25B), C25'(H25C,H25D)
5.c Aromatic/amide H refined with riding coordinates:
 C4(H4), C18(H18A), C18(H18)
5.d Idealised Me refined as rotating group:
 C20(H20A,H20B,H20C), C22(H22A,H22B,H22C), C23(H23A,H23B,H23C), C24(H24A,H24B,
 H24C), C24'(H24D,H24E,H24F)
5.e Idealised tetrahedral OH refined as rotating group:
 O2(H2A), O4(H4A), O4'(H4')
;
_olex2_submission_special_instructions 'No special instructions were received'
_oxdiff_exptl_absorpt_empirical_details
;
Empirical correction (ABSPACK) includes:
- Absorption correction using spherical harmonics
- Frame scaling
;
_oxdiff_exptl_absorpt_empirical_full_max 1.795
_oxdiff_exptl_absorpt_empirical_full_min 0.397

loop_
_space_group_symop_operation_xyz
'x, y, z'
'-x+1/2, -y, z+1/2'
'x+1/2, -y+1/2, -z'
'-x, y+1/2, -z+1/2'

loop_
_atom_site_label
_atom_site_type_symbol
_atom_site_fract_x
_atom_site_fract_y
_atom_site_fract_z
_atom_site_U_iso_or_equiv
_atom_site_adp_type
_atom_site_occupancy
_atom_site_site_symmetry_order
_atom_site_calc_flag
_atom_site_refinement_flags_posn
_atom_site_refinement_flags_adp
_atom_site_refinement_flags_occupancy
_atom_site_disorder_assembly
_atom_site_disorder_group
C1 C 0.2210(4) -0.18538(17) -0.17560(9) 0.0242(5) Uani 1 1 d . . . . .
H1A H 0.3102 -0.2225 -0.1996 0.029 Uiso 1 1 calc R . . . .
H1B H 0.0794 -0.1831 -0.1914 0.029 Uiso 1 1 calc R . . . .
C2 C 0.2032(4) -0.24103(18) -0.12210(10) 0.0233(5) Uani 1 1 d . . . . .
H2 H 0.3408 -0.2400 -0.1033 0.028 Uiso 1 1 calc R . . . .
C3 C 0.1404(4) -0.34276(18) -0.13471(10) 0.0262(5) Uani 1 1 d . . . . .
C4 C -0.0543(4) -0.36371(19) -0.11537(11) 0.0282(6) Uani 1 1 d . . . . .
H4 H -0.1227 -0.4220 -0.1199 0.034 Uiso 1 1 calc R . . . .
C5 C -0.1444(4) -0.28296(19) -0.08636(10) 0.0243(5) Uani 1 1 d . . . . .
C6 C 0.0256(4) -0.20898(18) -0.08432(10) 0.0226(5) Uani 1 1 d . . . . .
C7 C 0.0368(4) -0.13549(18) -0.04969(9) 0.0238(5) Uani 1 1 d . . . . .
C8 C 0.2323(4) -0.07312(19) -0.04792(9) 0.0256(5) Uani 1 1 d . . . . .
H8A H 0.3568 -0.1108 -0.0572 0.031 Uiso 1 1 calc R . . . .
H8B H 0.2519 -0.0497 -0.0116 0.031 Uiso 1 1 calc R . . . .
C9 C 0.2159(4) 0.01189(18) -0.08649(9) 0.0253(5) Uani 1 1 d . . . . .
H9A H 0.1096 0.0558 -0.0727 0.030 Uiso 1 1 calc R . . . .
H9B H 0.3521 0.0449 -0.0869 0.030 Uiso 1 1 calc R . . . .
C10 C 0.1563(4) -0.01417(18) -0.14425(9) 0.0225(5) Uani 1 1 d . . . . .
H10 H 0.0205 -0.0486 -0.1414 0.027 Uiso 1 1 calc R . . . .
C11 C 0.3095(4) -0.08296(18) -0.17511(9) 0.0237(5) Uani 1 1 d . . . . .
C12 C 0.3004(4) -0.0447(2) -0.23395(10) 0.0288(6) Uani 1 1 d . . . . .
H12A H 0.4289 -0.0090 -0.2424 0.035 Uiso 1 1 calc R . . . .
H12B H 0.2872 -0.0970 -0.2592 0.035 Uiso 1 1 calc R . . . .
C13 C 0.1051(4) 0.0194(2) -0.23665(10) 0.0288(6) Uani 1 1 d . . . . .
H13A H -0.0249 -0.0176 -0.2407 0.035 Uiso 1 1 calc R . . . .
H13B H 0.1160 0.0642 -0.2661 0.035 Uiso 1 1 calc R . . . .
C14 C 0.1104(4) 0.07048(19) -0.18253(10) 0.0247(5) Uani 1 1 d . . . . .
C15 C 0.2665(4) 0.15551(19) -0.17799(11) 0.0293(6) Uani 1 1 d . . . . .
H15 H 0.4029 0.1340 -0.1629 0.035 Uiso 1 1 calc R . . . .
C16 C 0.1518(4) 0.22044(19) -0.13769(11) 0.0312(6) Uani 1 1 d . . . . .
H16A H 0.1832 0.2017 -0.1011 0.037 Uiso 1 1 calc R . . . .
H16B H 0.1929 0.2865 -0.1427 0.037 Uiso 1 1 calc R . . . .
C17 C -0.0844(4) 0.20552(18) -0.15083(11) 0.0291(6) Uani 1 1 d . . . . .
H17 H -0.1273 0.2505 -0.1789 0.035 Uiso 1 1 calc R . . . .
C18 C -0.2329(5) 0.2149(2) -0.10408(13) 0.0410(7) Uani 1 1 d D . . . .
H18A H -0.2735 0.1615 -0.0845 0.049 Uiso 0.546(6) 1 calc R . P A 2
H18 H -0.2787 0.1557 -0.0919 0.049 Uiso 0.454(6) 1 calc R . P A 1
C20 C 0.2830(4) -0.4079(2) -0.16547(12) 0.0336(6) Uani 1 1 d . . . . .
H20A H 0.2746 -0.3929 -0.2030 0.050 Uiso 1 1 calc GR . . . .
H20B H 0.2386 -0.4726 -0.1599 0.050 Uiso 1 1 calc GR . . . .
H20C H 0.4277 -0.4002 -0.1533 0.050 Uiso 1 1 calc GR . . . .
C21 C -0.1455(4) -0.1081(2) -0.01283(10) 0.0290(5) Uani 1 1 d . . . . .
H21A H -0.2365 -0.0624 -0.0311 0.035 Uiso 1 1 calc R . . . .
H21B H -0.2308 -0.1642 -0.0052 0.035 Uiso 1 1 calc R . . . .
C22 C 0.5444(4) -0.0823(2) -0.15700(11) 0.0281(5) Uani 1 1 d . . . . .
H22A H 0.5559 -0.1115 -0.1223 0.042 Uiso 1 1 calc GR . . . .
H22B H 0.5945 -0.0177 -0.1551 0.042 Uiso 1 1 calc GR . . . .
H22C H 0.6294 -0.1171 -0.1823 0.042 Uiso 1 1 calc GR . . . .
C23 C 0.3057(5) 0.2095(2) -0.23054(12) 0.0402(7) Uani 1 1 d . . . . .
H23A H 0.3724 0.1677 -0.2560 0.060 Uiso 1 1 calc GR . . . .
H23B H 0.3974 0.2629 -0.2238 0.060 Uiso 1 1 calc GR . . . .
H23C H 0.1717 0.2315 -0.2447 0.060 Uiso 1 1 calc GR . . . .
O1 O -0.3249(3) -0.27905(13) -0.06640(7) 0.0284(4) Uani 1 1 d . . . . .
O2 O -0.0750(3) -0.06810(15) 0.03618(7) 0.0356(5) Uani 1 1 d . . . . .
H2A H -0.0061 -0.1079 0.0529 0.053 Uiso 1 1 calc GR . . . .
O3 O -0.0989(3) 0.11001(13) -0.17132(7) 0.0283(4) Uani 1 1 d . . . . .
C19 C -0.3078(17) 0.3025(5) -0.0907(3) 0.0312(19) Uani 0.546(6) 1 d D U P A 2
C24 C -0.2230(19) 0.4011(8) -0.1118(5) 0.0559(19) Uani 0.546(6) 1 d . . P A 2
H24A H -0.1309 0.4291 -0.0853 0.084 Uiso 0.546(6) 1 calc GR . P A 2
H24B H -0.3418 0.4428 -0.1184 0.084 Uiso 0.546(6) 1 calc GR . P A 2
H24C H -0.1447 0.3916 -0.1445 0.084 Uiso 0.546(6) 1 calc GR . P A 2
C25 C -0.4504(11) 0.3147(6) -0.0414(3) 0.0379(15) Uani 0.546(6) 1 d . . P A 2
H25A H -0.4992 0.2526 -0.0297 0.046 Uiso 0.546(6) 1 calc R . P A 2
H25B H -0.3669 0.3424 -0.0126 0.046 Uiso 0.546(6) 1 calc R . P A 2
O4 O -0.6346(7) 0.3747(3) -0.05160(19) 0.0480(13) Uani 0.546(6) 1 d . . P A 2
H4A H -0.6989 0.3840 -0.0234 0.072 Uiso 0.546(6) 1 calc GR . P A 2
C24' C -0.286(2) 0.3819(9) -0.0988(6) 0.0559(19) Uani 0.454(6) 1 d . . P A 1
H24D H -0.1370 0.3920 -0.1062 0.084 Uiso 0.454(6) 1 calc GR . P A 1
H24E H -0.3354 0.4290 -0.0738 0.084 Uiso 0.454(6) 1 calc GR . P A 1
H24F H -0.3660 0.3870 -0.1316 0.084 Uiso 0.454(6) 1 calc GR . P A 1
C19' C -0.317(2) 0.2849(7) -0.0754(4) 0.040(3) Uani 0.454(6) 1 d D U P A 1
C25' C -0.4469(14) 0.2704(6) -0.0270(3) 0.0381(18) Uani 0.454(6) 1 d . . P A 1
H25C H -0.3803 0.3053 0.0021 0.046 Uiso 0.454(6) 1 calc R . P A 1
H25D H -0.5857 0.2992 -0.0333 0.046 Uiso 0.454(6) 1 calc R . P A 1
O4' O -0.4802(7) 0.1787(4) -0.00980(19) 0.0412(14) Uani 0.454(6) 1 d . . P A 1
H4' H -0.3833 0.1630 0.0105 0.062 Uiso 0.454(6) 1 calc GR . P A 1

loop_
_atom_site_aniso_label
_atom_site_aniso_U_11
_atom_site_aniso_U_22
_atom_site_aniso_U_33
_atom_site_aniso_U_23
_atom_site_aniso_U_13
_atom_site_aniso_U_12
C1 0.0218(11) 0.0258(13) 0.0249(11) -0.0017(10) 0.0002(9) 0.0046(10)
C2 0.0174(11) 0.0244(12) 0.0282(12) 0.0002(9) -0.0030(9) 0.0003(10)
C3 0.0258(12) 0.0236(13) 0.0292(12) 0.0020(10) -0.0054(10) 0.0039(10)
C4 0.0262(13) 0.0243(13) 0.0340(13) 0.0023(10) -0.0026(10) -0.0023(10)
C5 0.0202(11) 0.0284(13) 0.0243(11) 0.0073(10) -0.0041(9) 0.0005(10)
C6 0.0204(11) 0.0236(13) 0.0238(11) 0.0066(9) -0.0020(9) 0.0013(9)
C7 0.0228(12) 0.0285(13) 0.0202(11) 0.0058(10) -0.0017(9) 0.0016(10)
C8 0.0250(11) 0.0290(13) 0.0227(11) -0.0002(10) -0.0026(9) -0.0018(10)
C9 0.0253(12) 0.0267(13) 0.0240(11) -0.0005(10) 0.0001(10) 0.0009(10)
C10 0.0202(11) 0.0242(12) 0.0230(11) 0.0012(9) 0.0021(9) 0.0013(9)
C11 0.0220(11) 0.0249(12) 0.0243(11) 0.0014(10) 0.0017(9) 0.0023(9)
C12 0.0319(13) 0.0306(14) 0.0238(12) 0.0023(10) 0.0046(10) 0.0036(11)
C13 0.0309(14) 0.0309(14) 0.0248(12) 0.0055(10) 0.0000(10) 0.0042(11)
C14 0.0197(11) 0.0258(13) 0.0285(12) 0.0021(10) 0.0017(9) 0.0042(10)
C15 0.0243(12) 0.0286(14) 0.0349(14) 0.0058(11) 0.0017(10) 0.0003(10)
C16 0.0299(14) 0.0236(13) 0.0402(14) 0.0035(11) 0.0043(11) -0.0027(11)
C17 0.0304(14) 0.0190(12) 0.0379(14) 0.0041(10) 0.0047(11) 0.0012(10)
C18 0.0358(16) 0.0375(16) 0.0498(17) -0.0115(14) 0.0129(13) -0.0097(13)
C20 0.0290(13) 0.0278(14) 0.0439(15) -0.0046(12) -0.0013(11) 0.0039(11)
C21 0.0260(12) 0.0350(14) 0.0260(12) 0.0009(10) 0.0014(10) 0.0038(11)
C22 0.0221(12) 0.0293(14) 0.0329(13) 0.0027(11) 0.0030(10) 0.0018(10)
C23 0.0372(15) 0.0377(17) 0.0458(16) 0.0126(13) 0.0102(13) -0.0014(13)
O1 0.0210(8) 0.0330(10) 0.0312(9) 0.0072(7) -0.0003(7) -0.0009(7)
O2 0.0404(11) 0.0345(11) 0.0319(10) -0.0041(8) 0.0049(8) 0.0033(9)
O3 0.0220(9) 0.0235(9) 0.0395(10) -0.0018(7) -0.0003(7) 0.0044(7)
C19 0.026(3) 0.043(4) 0.024(4) -0.007(3) 0.008(3) -0.001(3)
C24 0.065(7) 0.023(5) 0.080(6) -0.002(4) 0.014(4) -0.001(4)
C25 0.034(3) 0.036(4) 0.044(4) -0.005(3) 0.006(3) -0.005(3)
O4 0.037(2) 0.037(2) 0.069(3) -0.014(2) 0.004(2) 0.0021(17)
C24' 0.065(7) 0.023(5) 0.080(6) -0.002(4) 0.014(4) -0.001(4)
C19' 0.042(4) 0.048(5) 0.030(5) -0.005(4) 0.006(4) -0.003(4)
C25' 0.038(4) 0.036(5) 0.040(4) -0.011(4) 0.007(3) -0.005(4)
O4' 0.030(2) 0.055(3) 0.038(3) -0.008(2) 0.0038(18) -0.006(2)

loop_
_atom_type_symbol
_atom_type_description
_atom_type_scat_dispersion_real
_atom_type_scat_dispersion_imag
_atom_type_scat_source
C C 0.0181 0.0091 'International Tables Vol C Tables 4.2.6.8 and 6.1.1.4'
H H 0.0000 0.0000 'International Tables Vol C Tables 4.2.6.8 and 6.1.1.4'
O O 0.0492 0.0322 'International Tables Vol C Tables 4.2.6.8 and 6.1.1.4'

loop_
_geom_angle_atom_site_label_1
_geom_angle_atom_site_label_2
_geom_angle_atom_site_label_3
_geom_angle
H1A C1 H1B 107.0
C2 C1 H1A 107.5
C2 C1 H1B 107.5
C11 C1 H1A 107.5
C11 C1 H1B 107.5
C11 C1 C2 119.3(2)
C1 C2 H2 109.9
C3 C2 C1 108.4(2)
C3 C2 H2 109.9
C3 C2 C6 102.6(2)
C6 C2 C1 115.79(19)
C6 C2 H2 109.9
C4 C3 C2 111.6(2)
C4 C3 C20 126.4(3)
C20 C3 C2 122.1(2)
C3 C4 H4 124.5
C3 C4 C5 111.0(2)
C5 C4 H4 124.5
C4 C5 C6 106.5(2)
O1 C5 C4 126.0(2)
O1 C5 C6 127.5(2)
C5 C6 C2 107.1(2)
C7 C6 C2 125.7(2)
C7 C6 C5 126.5(2)
C6 C7 C8 120.5(2)
C6 C7 C21 123.0(2)
C8 C7 C21 116.5(2)
C7 C8 H8A 109.1
C7 C8 H8B 109.1
C7 C8 C9 112.3(2)
H8A C8 H8B 107.9
C9 C8 H8A 109.1
C9 C8 H8B 109.1
C8 C9 H9A 108.6
C8 C9 H9B 108.6
H9A C9 H9B 107.6
C10 C9 C8 114.8(2)
C10 C9 H9A 108.6
C10 C9 H9B 108.6
C9 C10 H10 105.2
C9 C10 C11 117.5(2)
C9 C10 C14 116.1(2)
C11 C10 H10 105.2
C14 C10 H10 105.2
C14 C10 C11 106.54(18)
C1 C11 C10 111.14(19)
C1 C11 C12 107.5(2)
C10 C11 C12 103.11(19)
C22 C11 C1 110.6(2)
C22 C11 C10 115.9(2)
C22 C11 C12 107.9(2)
C11 C12 H12A 110.5
C11 C12 H12B 110.5
H12A C12 H12B 108.7
C13 C12 C11 105.9(2)
C13 C12 H12A 110.5
C13 C12 H12B 110.5
C12 C13 H13A 111.2
C12 C13 H13B 111.2
C12 C13 C14 102.8(2)
H13A C13 H13B 109.1
C14 C13 H13A 111.2
C14 C13 H13B 111.2
C13 C14 C10 100.8(2)
C13 C14 C15 116.2(2)
C15 C14 C10 115.5(2)
O3 C14 C10 110.02(19)
O3 C14 C13 109.31(19)
O3 C14 C15 105.1(2)
C14 C15 H15 109.9
C16 C15 C14 102.2(2)
C16 C15 H15 109.9
C23 C15 C14 114.8(2)
C23 C15 H15 109.9
C23 C15 C16 109.9(2)
C15 C16 H16A 111.1
C15 C16 H16B 111.1
H16A C16 H16B 109.1
C17 C16 C15 103.3(2)
C17 C16 H16A 111.1
C17 C16 H16B 111.1
C16 C17 H17 109.2
C18 C17 C16 114.9(2)
C18 C17 H17 109.2
O3 C17 C16 105.4(2)
O3 C17 H17 109.2
O3 C17 C18 108.6(2)
C17 C18 H18A 120.5
C17 C18 H18 111.5
C19 C18 C17 119.0(5)
C19 C18 H18A 120.5
C19' C18 C17 137.0(6)
C19' C18 H18 111.5
C3 C20 H20A 109.5
C3 C20 H20B 109.5
C3 C20 H20C 109.5
H20A C20 H20B 109.5
H20A C20 H20C 109.5
H20B C20 H20C 109.5
C7 C21 H21A 109.0
C7 C21 H21B 109.0
H21A C21 H21B 107.8
O2 C21 C7 112.9(2)
O2 C21 H21A 109.0
O2 C21 H21B 109.0
C11 C22 H22A 109.5
C11 C22 H22B 109.5
C11 C22 H22C 109.5
H22A C22 H22B 109.5
H22A C22 H22C 109.5
H22B C22 H22C 109.5
C15 C23 H23A 109.5
C15 C23 H23B 109.5
C15 C23 H23C 109.5
H23A C23 H23B 109.5
H23A C23 H23C 109.5
H23B C23 H23C 109.5
C21 O2 H2A 109.5
C17 O3 C14 111.65(19)
C18 C19 C24 126.8(8)
C18 C19 C25 120.0(7)
C25 C19 C24 111.5(6)
C19 C24 H24A 109.5
C19 C24 H24B 109.5
C19 C24 H24C 109.5
H24A C24 H24B 109.5
H24A C24 H24C 109.5
H24B C24 H24C 109.5
C19 C25 H25A 109.0
C19 C25 H25B 109.0
H25A C25 H25B 107.8
O4 C25 C19 112.9(6)
O4 C25 H25A 109.0
O4 C25 H25B 109.0
C25 O4 H4A 109.5
H24D C24' H24E 109.5
H24D C24' H24F 109.5
H24E C24' H24F 109.5
C19' C24' H24D 109.5
C19' C24' H24E 109.5
C19' C24' H24F 109.5
C18 C19' C24' 114.6(9)
C18 C19' C25' 124.0(9)
C25' C19' C24' 121.2(9)
C19' C25' H25C 107.8
C19' C25' H25D 107.8
H25C C25' H25D 107.1
O4' C25' C19' 118.1(7)
O4' C25' H25C 107.8
O4' C25' H25D 107.8
C25' O4' H4' 109.5

loop_
_geom_bond_atom_site_label_1
_geom_bond_atom_site_label_2
_geom_bond_distance
C1 H1A 0.9700
C1 H1B 0.9700
C1 C2 1.549(3)
C1 C11 1.541(3)
C2 H2 0.9800
C2 C3 1.514(3)
C2 C6 1.524(3)
C3 C4 1.342(4)
C3 C20 1.490(4)
C4 H4 0.9300
C4 C5 1.458(4)
C5 C6 1.487(3)
C5 O1 1.235(3)
C6 C7 1.347(4)
C7 C8 1.504(3)
C7 C21 1.514(3)
C8 H8A 0.9700
C8 H8B 0.9700
C8 C9 1.536(3)
C9 H9A 0.9700
C9 H9B 0.9700
C9 C10 1.531(3)
C10 H10 0.9800
C10 C11 1.563(3)
C10 C14 1.551(3)
C11 C12 1.563(3)
C11 C22 1.537(3)
C12 H12A 0.9700
C12 H12B 0.9700
C12 C13 1.519(4)
C13 H13A 0.9700
C13 H13B 0.9700
C13 C14 1.528(3)
C14 C15 1.546(4)
C14 O3 1.449(3)
C15 H15 0.9800
C15 C16 1.534(4)
C15 C23 1.532(4)
C16 H16A 0.9700
C16 H16B 0.9700
C16 C17 1.528(4)
C17 H17 0.9800
C17 C18 1.496(4)
C17 O3 1.438(3)
C18 H18A 0.9300
C18 H18 0.9300
C18 C19 1.358(7)
C18 C19' 1.323(9)
C20 H20A 0.9600
C20 H20B 0.9600
C20 H20C 0.9600
C21 H21A 0.9700
C21 H21B 0.9700
C21 O2 1.414(3)
C22 H22A 0.9600
C22 H22B 0.9600
C22 H22C 0.9600
C23 H23A 0.9600
C23 H23B 0.9600
C23 H23C 0.9600
O2 H2A 0.8200
C19 C24 1.572(11)
C19 C25 1.527(10)
C24 H24A 0.9600
C24 H24B 0.9600
C24 H24C 0.9600
C25 H25A 0.9700
C25 H25B 0.9700
C25 O4 1.449(8)
O4 H4A 0.8200
C24' H24D 0.9600
C24' H24E 0.9600
C24' H24F 0.9600
C24' C19' 1.493(15)
C19' C25' 1.471(13)
C25' H25C 0.9700
C25' H25D 0.9700
C25' O4' 1.373(10)
O4' H4' 0.8200

loop_
_geom_torsion_atom_site_label_1
_geom_torsion_atom_site_label_2
_geom_torsion_atom_site_label_3
_geom_torsion_atom_site_label_4
_geom_torsion
C1 C2 C3 C4 -114.7(2)
C1 C2 C3 C20 64.7(3)
C1 C2 C6 C5 106.7(2)
C1 C2 C6 C7 -82.7(3)
C1 C11 C12 C13 101.4(2)
C2 C1 C11 C10 -65.9(3)
C2 C1 C11 C12 -178.0(2)
C2 C1 C11 C22 64.4(3)
C2 C3 C4 C5 -1.9(3)
C2 C6 C7 C8 3.5(4)
C2 C6 C7 C21 -179.4(2)
C3 C2 C6 C5 -11.2(2)
C3 C2 C6 C7 159.4(2)
C3 C4 C5 C6 -5.6(3)
C3 C4 C5 O1 176.2(2)
C4 C5 C6 C2 10.6(2)
C4 C5 C6 C7 -160.0(2)
C5 C6 C7 C8 172.4(2)
C5 C6 C7 C21 -10.6(4)
C6 C2 C3 C4 8.3(3)
C6 C2 C3 C20 -172.3(2)
C6 C7 C8 C9 89.9(3)
C6 C7 C21 O2 148.8(2)
C7 C8 C9 C10 -51.5(3)
C8 C7 C21 O2 -34.0(3)
C8 C9 C10 C11 -59.7(3)
C8 C9 C10 C14 172.6(2)
C9 C10 C11 C1 100.6(2)
C9 C10 C11 C12 -144.6(2)
C9 C10 C11 C22 -26.8(3)
C9 C10 C14 C13 168.7(2)
C9 C10 C14 C15 42.7(3)
C9 C10 C14 O3 -76.0(3)
C10 C11 C12 C13 -16.1(3)
C10 C14 C15 C16 -93.1(2)
C10 C14 C15 C23 147.9(2)
C10 C14 O3 C17 114.2(2)
C11 C1 C2 C3 -172.6(2)
C11 C1 C2 C6 72.8(3)
C11 C10 C14 C13 35.7(2)
C11 C10 C14 C15 -90.3(2)
C11 C10 C14 O3 151.0(2)
C11 C12 C13 C14 39.0(3)
C12 C13 C14 C10 -45.5(2)
C12 C13 C14 C15 80.0(3)
C12 C13 C14 O3 -161.3(2)
C13 C14 C15 C16 149.2(2)
C13 C14 C15 C23 30.2(3)
C13 C14 O3 C17 -136.0(2)
C14 C10 C11 C1 -127.3(2)
C14 C10 C11 C12 -12.4(2)
C14 C10 C11 C22 105.3(2)
C14 C15 C16 C17 -34.8(2)
C15 C14 O3 C17 -10.7(3)
C15 C16 C17 C18 148.9(2)
C15 C16 C17 O3 29.3(3)
C16 C17 C18 C19 86.5(6)
C16 C17 C18 C19' 76.6(11)
C16 C17 O3 C14 -11.7(3)
C17 C18 C19 C24 -12.7(13)
C17 C18 C19 C25 -176.9(6)
C17 C18 C19' C24' 11.5(19)
C17 C18 C19' C25' -174.0(7)
C18 C17 O3 C14 -135.4(2)
C18 C19 C25 O4 -134.9(8)
C18 C19' C25' O4' 1.4(18)
C20 C3 C4 C5 178.7(2)
C21 C7 C8 C9 -87.4(3)
C22 C11 C12 C13 -139.3(2)
C23 C15 C16 C17 87.6(3)
O1 C5 C6 C2 -171.2(2)
O1 C5 C6 C7 18.2(4)
O3 C14 C15 C16 28.3(2)
O3 C14 C15 C23 -90.7(2)
O3 C17 C18 C19 -155.8(6)
O3 C17 C18 C19' -165.7(10)
C24 C19 C25 O4 58.7(10)
C24' C19' C25' O4' 175.6(12)
